data_2004885
loop_
_publ_author_name
'Schmalle, H. W.'
'Hegetschweiler, K.'

_publ_section_title
;
 Hydrogen Bonding <i>versus</i> van der Waals Repulsion in
 1,3,5-Trideoxy-1,3,5-tris(trimethylammonio)-<i>cis</i>-inositol
 Triiodide Sesquihydrate, C~15~H~36~N~3~O~3~^3+^.3I^{-^}.1.5H~2~O
;
_journal_issue 5
_journal_name_full 'Acta Crystallographica Section C'
_journal_page_first 1288
_journal_page_last 1293
_journal_paper_doi 10.1107/S0108270195013497
_journal_volume 52
_journal_year 1996
_chemical_formula_iupac 'C15 H36 N3 O3 3+ , 3I - , 1.5H2 O'
_chemical_formula_sum 'C15 H39 I3 N3 O4.5'
_chemical_formula_weight 714.19
_chemical_name_systematic
;
 1,3,5-Trideoxy-1,3,5-tris(trimethylammonio)-cis-inositol
 triiodide sesquihydrate
;
_space_group_IT_number 14
_symmetry_cell_setting monoclinic
_symmetry_space_group_name_Hall '-P 2yn'
_symmetry_space_group_name_H-M 'P 1 21/n 1'
_audit_creation_method SHELXL
_cell_angle_alpha 90.00
_cell_angle_beta 106.26(3)
_cell_angle_gamma 90.00
_cell_formula_units_Z 4
_cell_length_a 9.690(3)
_cell_length_b 21.620(4)
_cell_length_c 12.835(3)
_cell_measurement_reflns_used 25
_cell_measurement_temperature 295(2)
_cell_measurement_theta_max 16.7
_cell_measurement_theta_min 8.3
_cell_volume 2581.4(12)
_computing_cell_refinement 'CAD-4 Software'
_computing_data_collection 'CAD-4 Software (Enraf-Nonius, 1989)'
_computing_data_reduction 'MolEN (Fair, 1990)'
_computing_molecular_graphics 'ORTEPII (Johnson, 1976); SCHAKAL86 (Keller, 1986)'
_computing_publication_material 'CIF (Hall, Allen & Brown, 1991)'
_computing_structure_refinement 'SHELXL93 (Sheldrick, 1993)'
_computing_structure_solution 'SHELXS86 (Sheldrick, 1990)'
_diffrn_ambient_temperature 295(2)
_diffrn_measurement_device 'Enraf-Nonius CAD-4 diffractometer'
_diffrn_measurement_method '\w-2\q scans'
_diffrn_radiation_monochromator graphite
_diffrn_radiation_source 'fine-focus sealed tube'
_diffrn_radiation_type MoK\a
_diffrn_radiation_wavelength 0.71073
_diffrn_reflns_av_R_equivalents 0.0398
_diffrn_reflns_av_sigmaI/netI 0.0323
_diffrn_reflns_limit_h_max 13
_diffrn_reflns_limit_h_min -13
_diffrn_reflns_limit_k_max 30
_diffrn_reflns_limit_k_min 0
_diffrn_reflns_limit_l_max 18
_diffrn_reflns_limit_l_min 0
_diffrn_reflns_number 7808
_diffrn_reflns_theta_max 29.97
_diffrn_reflns_theta_min 1.88
_diffrn_standards_decay_% -2.1
_diffrn_standards_interval_count 400
_diffrn_standards_interval_time 180
_diffrn_standards_number 3
_exptl_absorpt_coefficient_mu 3.656
_exptl_absorpt_correction_T_max 0.7232
_exptl_absorpt_correction_T_min 0.2211
_exptl_absorpt_correction_type analytical
_exptl_crystal_colour 'transparent, colourless'
_exptl_crystal_density_diffrn 1.838
_exptl_crystal_density_method none
_exptl_crystal_description plate
_exptl_crystal_F_000 1380
_exptl_crystal_size_max 0.70
_exptl_crystal_size_mid 0.53
_exptl_crystal_size_min 0.18
_refine_diff_density_max 1.203
_refine_diff_density_min -1.030
_refine_ls_extinction_coef 0.0031(2)
_refine_ls_extinction_method 'SHELXL93 (Sheldrick, 1993)'
_refine_ls_goodness_of_fit_all 1.285
_refine_ls_goodness_of_fit_obs 1.149
_refine_ls_hydrogen_treatment 'Ring and OH H atoms refined freely'
_refine_ls_matrix_type full
_refine_ls_number_parameters 297
_refine_ls_number_reflns 7496
_refine_ls_number_restraints 0
_refine_ls_restrained_S_all 1.360
_refine_ls_restrained_S_obs 1.149
_refine_ls_R_factor_all 0.0868
_refine_ls_R_factor_obs 0.0472
_refine_ls_shift/esd_max -0.105
_refine_ls_shift/esd_mean 0.005
_refine_ls_structure_factor_coef Fsqd
_refine_ls_weighting_details 'w=1/[\s^2^(Fo^2^)+(0.0520P)^2^+6.7866P] where P=(Fo^2^+2Fc^2^)/3'
_refine_ls_weighting_scheme calc
_refine_ls_wR_factor_all 0.1637
_refine_ls_wR_factor_obs 0.1150
_reflns_number_observed 5250
_reflns_number_total 7506
_reflns_observed_criterion >2sigma(I)
_cod_data_source_file jz1076.cif
_cod_data_source_block TTCI
_cod_depositor_comments
;
The following automatic conversions were performed:

'_refine_ls_weighting_scheme' value 'calc
w=1/[\s^2^(Fo^2^)+(0.0520P)^2^+6.7866P] where P=(Fo^2^+2Fc^2^)/3' was
changed to 'calc'. New tag '_refine_ls_weighting_details' was
created. The value of the new tag was set to
'w=1/[\s^2^(Fo^2^)+(0.0520P)^2^+6.7866P] where P=(Fo^2^+2Fc^2^)/3'.

Automatic conversion script
Id: cif_fix_values 3143 2015-03-26 13:38:13Z robertas 
;
_cod_original_cell_volume 2581.4(11)
_cod_original_sg_symbol_H-M 'P 21/n'
_cod_original_formula_sum 'C15 H39 I3 N3 O4.50'
_cod_database_code 2004885

loop_
_symmetry_equiv_pos_as_xyz
'x, y, z'
'-x+1/2, y+1/2, -z+1/2'
'-x, -y, -z'
'x-1/2, -y-1/2, z-1/2'

loop_
_atom_site_aniso_label
_atom_site_aniso_U_11
_atom_site_aniso_U_22
_atom_site_aniso_U_33
_atom_site_aniso_U_12
_atom_site_aniso_U_13
_atom_site_aniso_U_23
I1 0.0605(2) 0.0463(2) 0.0564(2) 0.00488(15) 0.0157(2) 0.00077(14)
I2 0.0491(2) 0.0458(2) 0.0434(2) -0.0013(2) 0.0226(2) 0.0001(2)
I3 0.0409(2) 0.0876(4) 0.0484(2) 0.0024(2) 0.0174(2) -0.0098(2)
C1 0.039(2) 0.032(2) 0.030(2) -0.002(2) 0.0129(15) -0.0007(14)
C2 0.039(2) 0.033(2) 0.043(2) -0.001(2) 0.020(2) 0.000(2)
C3 0.043(2) 0.025(2) 0.052(2) 0.002(2) 0.023(2) 0.000(2)
C4 0.031(2) 0.034(2) 0.042(2) 0.0009(15) 0.0168(15) -0.001(2)
C5 0.030(2) 0.032(2) 0.039(2) -0.0010(14) 0.0157(14) 0.0009(15)
C6 0.038(2) 0.031(2) 0.036(2) -0.0015(15) 0.0176(15) -0.0011(14)
O2 0.063(2) 0.050(2) 0.046(2) -0.010(2) 0.0311(14) -0.0102(14)
O4 0.045(2) 0.043(2) 0.054(2) -0.0095(14) 0.0193(14) -0.0105(14)
O6 0.042(2) 0.052(2) 0.042(2) -0.0008(14) 0.0108(13) 0.0054(14)
N1 0.045(2) 0.032(2) 0.034(2) -0.0026(14) 0.0183(13) -0.0004(13)
C11 0.100(4) 0.083(4) 0.036(2) -0.037(4) 0.002(3) 0.019(3)
C12 0.052(3) 0.060(3) 0.099(4) -0.004(2) 0.034(3) 0.030(3)
C13 0.118(4) 0.032(2) 0.102(4) -0.001(3) 0.078(3) 0.003(2)
N3 0.043(2) 0.033(2) 0.067(2) 0.0018(15) 0.028(2) 0.004(2)
C31 0.045(2) 0.050(3) 0.078(3) 0.006(2) 0.037(2) 0.010(2)
C32 0.089(3) 0.054(3) 0.119(4) 0.026(3) 0.070(3) 0.041(3)
C33 0.069(4) 0.053(3) 0.119(6) 0.016(3) 0.002(4) -0.035(3)
N5 0.037(2) 0.036(2) 0.044(2) 0.0004(14) 0.0218(14) -0.0015(14)
C51 0.060(2) 0.042(2) 0.052(2) 0.004(2) 0.031(2) -0.005(2)
C52 0.067(3) 0.044(2) 0.074(3) 0.003(2) 0.050(2) 0.013(2)
C53 0.034(2) 0.074(3) 0.063(3) 0.002(2) 0.021(2) -0.004(3)
O1W 0.134(5) 0.112(4) 0.058(3) -0.090(4) 0.004(3) 0.018(3)
O2W 0.050(3) 0.124(5) 0.055(3) -0.006(3) 0.016(2) -0.011(3)

loop_
_atom_site_label
_atom_site_occupancy
_atom_site_fract_x
_atom_site_fract_y
_atom_site_fract_z
_atom_site_U_iso_or_equiv
_atom_site_thermal_displace_type
_atom_site_calc_flag
_atom_site_refinement_flags
_atom_site_type_symbol
I1 1 .13370(4) .08326(2) .26648(3) .05453(9) Uani d . I
I2 .80 .08036(5) .34024(2) -.00450(4) .04415(12) Uani d P I
I3 .80 -0.12720(6) .58628(3) .51522(5) .0580(2) Uani d P I
I2A .10 .0521(4) .3394(2) -.0269(3) .0409(9) Uiso d P I
I2B .10 .1015(6) .3382(3) .0121(5) .0573(14) Uiso d P I
I3A .10 .1417(7) .4233(3) .4970(5) .069(2) Uiso d P I
I3B .10 .1036(6) .4034(3) .4905(5) .0587(13) Uiso d P I
C1 1 -0.2081(4) .4298(2) .2257(3) .0333(8) Uani d . C
C2 1 -0.1540(4) .3668(2) .1942(3) .0364(9) Uani d . C
C3 1 -0.1743(5) .3209(2) .2817(4) .0378(9) Uani d . C
C4 1 -0.3305(4) .3146(2) .2878(3) .0344(9) Uani d . C
C5 1 -0.3698(4) .3807(2) .3181(3) .0327(8) Uani d . C
C6 1 -0.3659(4) .4280(2) .2285(3) .0333(8) Uani d . C
O2 1 -0.2289(4) .3469(2) .0883(3) .0499(8) Uani d . O
O4 1 -0.4259(4) .2949(2) .1893(3) .0462(8) Uani d . O
O6 1 -0.4636(4) .4170(2) .1258(3) .0456(8) Uani d . O
N1 1 -0.1740(4) .4855(2) .1601(3) .0354(7) Uani d . N
C11 1 -0.2449(8) .4830(3) .0397(4) .077(2) Uani d . C
H111 1 -0.207(5) .4487(16) .0089(8) .115 Uiso calc R H
H112 1 -0.226(5) .5207(11) .0068(8) .115 Uiso calc R H
H113 1 -0.3468(10) .478(3) .0267(4) .115 Uiso calc R H
C12 1 -.0154(6) .4897(3) .1760(6) .068(2) Uani d . C
H121 1 .0057(8) .5259(13) .140(4) .102 Uiso calc R H
H122 1 .0169(11) .4536(11) .146(4) .102 Uiso calc R H
H123 1 .0330(7) .492(2) .2522(6) .102 Uiso calc R H
C13 1 -0.2169(7) .5432(2) .2045(5) .075(2) Uani d . C
H131 1 -0.179(5) .5432(12) .2821(7) .112 Uiso calc R H
H132 1 -0.3198(7) .5458(13) .185(4) .112 Uiso calc R H
H133 1 -0.179(5) .5781(3) .175(4) .112 Uiso calc R H
N3 1 -0.1016(4) .2571(2) .2783(4) .0452(9) Uani d . N
C31 1 .0494(5) .2655(2) .2724(5) .0535(12) Uani d . C
H311 1 .1014(13) .2911(16) .3316(19) .080 Uiso calc R H
H312 1 .0481(5) .2851(17) .2049(15) .080 Uiso calc R H
H313 1 .0955(15) .2259(3) .277(3) .080 Uiso calc R H
C32 1 -.0890(7) .2243(3) .3851(6) .079(2) Uani d . C
H321 1 -.049(6) .2521(9) .4442(6) .118 Uiso calc R H
H322 1 -.028(5) .1888(16) .391(2) .118 Uiso calc R H
H323 1 -0.1826(11) .211(2) .388(2) .118 Uiso calc R H
C33 1 -0.1785(8) .2155(3) .1865(7) .085(2) Uani d . C
H331 1 -0.127(4) .1771(11) .191(3) .128 Uiso calc R H
H332 1 -0.183(6) .2352(12) .1186(7) .128 Uiso calc R H
H333 1 -0.274(2) .208(2) .191(3) .128 Uiso calc R H
N5 1 -0.5072(4) .3848(2) .3543(3) .0369(8) Uani d . N
C51 1 -0.5010(6) .4434(2) .4187(4) .0480(11) Uani d . C
H511 1 -0.501(4) .4784(2) .3728(9) .072 Uiso calc R H
H512 1 -0.415(2) .4436(9) .4783(19) .072 Uiso calc R H
H513 1 -0.584(2) .4456(9) .446(3) .072 Uiso calc R H
C52 1 -0.5135(6) .3324(2) .4303(5) .0556(12) Uani d . C
H521 1 -0.528(5) .2941(3) .3909(9) .083 Uiso calc R H
H522 1 -0.592(3) .3391(11) .461(3) .083 Uiso calc R H
H523 1 -0.4249(19) .3305(13) .487(2) .083 Uiso calc R H
C53 1 -0.6445(5) .3853(3) .2629(5) .0553(14) Uani d . C
H531 1 -0.649(2) .3487(11) .220(2) .083 Uiso calc R H
H532 1 -0.646(2) .4212(11) .219(2) .083 Uiso calc R H
H533 1 -0.7252(5) .386(2) .2924(5) .083 Uiso calc R H
O1W .75 .3962(8) .2132(3) .2314(5) .106(2) Uani d P O
O2W .75 .3243(6) .1173(4) .0778(5) .076(2) Uani d P O
H1W 1 .4200 .1814 .1648 ? Uiso d . H
H1 1 -0.146(4) .4375(19) .298(3) .024(10) Uiso d . H
H2 1 -.053(5) .368(2) .203(4) .042(13) Uiso d . H
H3 1 -0.113(7) .341(3) .356(6) .08(2) Uiso d . H
H4 1 -0.334(5) .284(2) .356(4) .039(13) Uiso d . H
H5 1 -0.285(4) .3959(19) .387(3) .022(10) Uiso d . H
H6 1 -0.388(5) .461(2) .249(4) .036(12) Uiso d . H
H2O 1 -0.191(6) .351(3) .053(4) .043(15) Uiso d . H
H4O 1 -0.480(9) .273(4) .214(6) .10(3) Uiso d . H
H6O 1 -0.458(8) .382(4) .112(6) .08(2) Uiso d . H

loop_
_atom_type_symbol
_atom_type_description
_atom_type_scat_dispersion_real
_atom_type_scat_dispersion_imag
_atom_type_scat_source
C C 0.0033 0.0016 'International Tables Vol C Tables 4.2.6.8 and 6.1.1.4'
H H 0.0000 0.0000 'International Tables Vol C Tables 4.2.6.8 and 6.1.1.4'
N N 0.0061 0.0033 'International Tables Vol C Tables 4.2.6.8 and 6.1.1.4'
O O 0.0106 0.0060 'International Tables Vol C Tables 4.2.6.8 and 6.1.1.4'
I I -0.4742 1.8119 'International Tables Vol C Tables 4.2.6.8 and 6.1.1.4'

loop_
_geom_angle_atom_site_label_1
_geom_angle_atom_site_label_2
_geom_angle_atom_site_label_3
_geom_angle
_geom_angle_publ_flag
C6 C1 N1 113.3(3) yes
C6 C1 C2 113.2(3) yes
N1 C1 C2 113.5(3) yes
C6 C1 H1 110.(3) ?
N1 C1 H1 103.(3) ?
C2 C1 H1 104.(3) ?
O2 C2 C3 111.4(3) yes
O2 C2 C1 113.4(3) yes
C3 C2 C1 104.6(3) yes
O2 C2 H2 110.(3) ?
C3 C2 H2 105.(3) ?
C1 C2 H2 112.(3) ?
C4 C3 C2 114.7(3) yes
C4 C3 N3 112.4(3) yes
C2 C3 N3 113.4(4) yes
C4 C3 H3 107.(4) ?
C2 C3 H3 103.(4) ?
N3 C3 H3 104.(4) ?
O4 C4 C3 112.9(4) yes
O4 C4 C5 111.0(3) yes
C3 C4 C5 104.1(3) yes
O4 C4 H4 112.(3) ?
C3 C4 H4 110.(3) ?
C5 C4 H4 107.(3) ?
N5 C5 C6 113.0(3) yes
N5 C5 C4 115.1(3) yes
C6 C5 C4 111.3(3) yes
N5 C5 H5 105.(2) ?
C6 C5 H5 103.(2) ?
C4 C5 H5 108.(2) ?
O6 C6 C1 113.1(3) yes
O6 C6 C5 115.7(3) yes
C1 C6 C5 105.4(3) yes
O6 C6 H6 107.(3) ?
C1 C6 H6 110.(3) ?
C5 C6 H6 106.(3) ?
C2 O2 H2O 113.(5) ?
C4 O4 H4O 99.(5) ?
C6 O6 H6O 107.(5) ?
C13 N1 C12 106.5(4) yes
C13 N1 C11 109.2(5) yes
C12 N1 C11 107.4(4) yes
C13 N1 C1 108.6(3) yes
C12 N1 C1 109.8(3) yes
C11 N1 C1 115.1(4) yes
N1 C11 H111 109.5(3) ?
N1 C11 H112 109.5(3) ?
H111 C11 H112 109.5 ?
N1 C11 H113 109.5(3) ?
H111 C11 H113 109.5 ?
H112 C11 H113 109.5 ?
N1 C12 H121 109.5(3) ?
N1 C12 H122 109.5(3) ?
H121 C12 H122 109.5 ?
N1 C12 H123 109.5(3) ?
H121 C12 H123 109.5 ?
H122 C12 H123 109.5 ?
N1 C13 H131 109.5(3) ?
N1 C13 H132 109.5(3) ?
H131 C13 H132 109.5 ?
N1 C13 H133 109.5(3) ?
H131 C13 H133 109.5 ?
H132 C13 H133 109.5 ?
C31 N3 C33 108.1(5) yes
C31 N3 C32 105.7(4) yes
C33 N3 C32 109.0(5) yes
C31 N3 C3 110.4(3) yes
C33 N3 C3 115.1(4) yes
C32 N3 C3 108.2(4) yes
N3 C31 H311 109.5(3) ?
N3 C31 H312 109.5(3) ?
H311 C31 H312 109.5 ?
N3 C31 H313 109.5(2) ?
H311 C31 H313 109.5 ?
H312 C31 H313 109.5 ?
N3 C32 H321 109.5(3) ?
N3 C32 H322 109.5(3) ?
H321 C32 H322 109.5 ?
N3 C32 H323 109.5(3) ?
H321 C32 H323 109.5 ?
H322 C32 H323 109.5 ?
N3 C33 H331 109.5(3) ?
N3 C33 H332 109.5(4) ?
H331 C33 H332 109.5 ?
N3 C33 H333 109.5(3) ?
H331 C33 H333 109.5 ?
H332 C33 H333 109.5 ?
C51 N5 C53 108.2(4) yes
C51 N5 C52 106.3(4) yes
C53 N5 C52 108.8(4) yes
C51 N5 C5 108.2(3) yes
C53 N5 C5 114.7(3) yes
C52 N5 C5 110.4(3) yes
N5 C51 H511 109.5(2) ?
N5 C51 H512 109.5(2) ?
H511 C51 H512 109.5 ?
N5 C51 H513 109.5(2) ?
H511 C51 H513 109.5 ?
H512 C51 H513 109.5 ?
N5 C52 H521 109.5(3) ?
N5 C52 H522 109.5(2) ?
H521 C52 H522 109.5 ?
N5 C52 H523 109.5(2) ?
H521 C52 H523 109.5 ?
H522 C52 H523 109.5 ?
N5 C53 H531 109.5(3) ?
N5 C53 H532 109.5(3) ?
H531 C53 H532 109.5 ?
N5 C53 H533 109.5(3) ?
H531 C53 H533 109.5 ?
H532 C53 H533 109.5 ?

loop_
_geom_bond_atom_site_label_1
_geom_bond_atom_site_label_2
_geom_bond_distance
_geom_bond_publ_flag
I2A I2B 0.589(6) ?
I3A I3B 0.558(9) ?
C1 C6 1.540(6) yes
C1 N1 1.556(5) yes
C1 C2 1.554(6) yes
C1 H1 0.96(4) ?
C2 O2 1.417(5) yes
C2 C3 1.551(6) yes
C2 H2 0.96(5) ?
C3 C4 1.543(6) yes
C3 N3 1.556(5) yes
C3 H3 1.06(7) ?
C4 O4 1.407(5) yes
C4 C5 1.555(6) yes
C4 H4 1.10(5) ?
C5 N5 1.531(5) yes
C5 C6 1.547(6) yes
C5 H5 1.08(4) ?
C6 O6 1.412(5) yes
C6 H6 0.82(5) ?
O2 H2O 0.66(6) yes
O4 H4O 0.83(8) yes
O6 H6O 0.79(8) yes
N1 C13 1.479(6) yes
N1 C12 1.495(7) yes
N1 C11 1.506(6) yes
C11 H111 0.96 ?
C11 H112 0.96 ?
C11 H113 0.96 ?
C12 H121 0.96 ?
C12 H122 0.96 ?
C12 H123 0.96 ?
C13 H131 0.96 ?
C13 H132 0.96 ?
C13 H133 0.96 ?
N3 C31 1.497(6) yes
N3 C33 1.504(8) yes
N3 C32 1.518(7) yes
C31 H311 0.96 ?
C31 H312 0.96 ?
C31 H313 0.96 ?
C32 H321 0.96 ?
C32 H322 0.96 ?
C32 H323 0.96 ?
C33 H331 0.96 ?
C33 H332 0.96 ?
C33 H333 0.96 ?
N5 C51 1.504(6) yes
N5 C53 1.507(6) yes
N5 C52 1.509(6) yes
C51 H511 0.96 ?
C51 H512 0.96 ?
C51 H513 0.96 ?
C52 H521 0.96 ?
C52 H522 0.96 ?
C52 H523 0.96 ?
C53 H531 0.96 ?
C53 H532 0.96 ?
C53 H533 0.96 ?

loop_
_geom_torsion_atom_site_label_1
_geom_torsion_atom_site_label_2
_geom_torsion_atom_site_label_3
_geom_torsion_atom_site_label_4
_geom_torsion
C6 C1 C2 O2 62.7(5)
N1 C1 C2 O2 -68.2(4)
C6 C1 C2 C3 -58.8(4)
N1 C1 C2 C3 170.3(3)
O2 C2 C3 C4 -63.5(5)
C1 C2 C3 C4 59.3(4)
O2 C2 C3 N3 67.5(5)
C1 C2 C3 N3 -169.7(3)
C2 C3 C4 O4 58.8(5)
N3 C3 C4 O4 -72.7(5)
C2 C3 C4 C5 -61.6(4)
N3 C3 C4 C5 166.9(3)
O4 C4 C5 N5 71.4(4)
C3 C4 C5 N5 -166.9(3)
O4 C4 C5 C6 -58.9(4)
C3 C4 C5 C6 62.8(4)
N1 C1 C6 O6 66.1(4)
C2 C1 C6 O6 -64.9(4)
N1 C1 C6 C5 -166.6(3)
C2 C1 C6 C5 62.4(4)
N5 C5 C6 O6 -69.7(4)
C4 C5 C6 O6 61.7(4)
N5 C5 C6 C1 164.6(3)
C4 C5 C6 C1 -64.1(4)
C6 C1 N1 C13 54.9(5)
C2 C1 N1 C13 -174.3(4)
C6 C1 N1 C12 171.0(4)
C2 C1 N1 C12 -58.2(5)
C6 C1 N1 C11 -67.8(5)
C2 C1 N1 C11 63.1(5)
C4 C3 N3 C31 180.0(4)
C2 C3 N3 C31 47.8(5)
C4 C3 N3 C33 57.3(6)
C2 C3 N3 C33 -74.8(6)
C4 C3 N3 C32 -64.8(5)
C2 C3 N3 C32 163.1(4)
C6 C5 N5 C51 -71.6(4)
C4 C5 N5 C51 159.0(3)
C6 C5 N5 C53 49.3(5)
C4 C5 N5 C53 -80.2(5)
C6 C5 N5 C52 172.5(4)
C4 C5 N5 C52 43.1(5)
